data_7218895
loop_
_publ_author_name
'Ou, Hsiu-Wei'
'Chiang, Michael, Y.'
'Vandavasi, Jaya Kishore'
'Lu, Wei-Yi'
'Chen, Yen-Jen'
'Tseng, Hsi-Ching'
'Lai, Yi-Chun'
'Chen, Hsuan-Ying'

_publ_section_title
;
 Comparative Study of Ring-Opening Polymerization of L-Lactide and
 \e-Caprolactone Using Zirconium Hexadentate Bis(aminophenolate) Complexes
 as Catalysts
;
_journal_name_full 'RSC Adv.'
_journal_paper_doi 10.1039/C4RA13236J
_journal_year 2014
_chemical_formula_sum 'C60 H74 F2 N2 O4 Zr'
_chemical_formula_weight 1016.43
_chemical_name_systematic LFZr(OBn)2
_chemical_properties_physical 'Air-sensitive, Moisture-sensitive'
_space_group_IT_number 15
_symmetry_space_group_name_Hall '-C 2yc'
_symmetry_space_group_name_H-M 'C 1 2/c 1'
_atom_sites_solution_hydrogens geom
_atom_sites_solution_primary direct
_atom_sites_solution_secondary difmap
_audit_block_doi 10.5517/cc13719p
_audit_creation_method SHELXL-97
_audit_update_record
;
2014-08-18 deposited with the CCDC.
2014-11-20 downloaded from the CCDC.
;
_cell_angle_alpha 90.00
_cell_angle_beta 92.112(5)
_cell_angle_gamma 90.00
_cell_formula_units_Z 4
_cell_length_a 18.4467(10)
_cell_length_b 11.8386(6)
_cell_length_c 24.5461(13)
_cell_measurement_temperature 293(2)
_cell_volume 5356.8(5)
_computing_structure_refinement 'SHELXL-97 (Sheldrick, 2008)'
_computing_structure_solution 'SHELXS-97 (Sheldrick, 2008)'
_diffrn_ambient_temperature 293(2)
_diffrn_measured_fraction_theta_full 0.998
_diffrn_measured_fraction_theta_max 0.998
_diffrn_radiation_monochromator graphite
_diffrn_radiation_source 'fine-focus sealed tube'
_diffrn_radiation_type MoK\a
_diffrn_radiation_wavelength 0.71073
_diffrn_reflns_av_R_equivalents 0.0665
_diffrn_reflns_av_sigmaI/netI 0.0721
_diffrn_reflns_limit_h_max 22
_diffrn_reflns_limit_h_min -22
_diffrn_reflns_limit_k_max 14
_diffrn_reflns_limit_k_min -12
_diffrn_reflns_limit_l_max 29
_diffrn_reflns_limit_l_min -30
_diffrn_reflns_number 12806
_diffrn_reflns_theta_full 26.00
_diffrn_reflns_theta_max 26.00
_diffrn_reflns_theta_min 2.81
_exptl_absorpt_coefficient_mu 0.260
_exptl_crystal_density_diffrn 1.260
_exptl_crystal_density_method 'not measured'
_exptl_crystal_F_000 2152
_refine_diff_density_max 1.988
_refine_diff_density_min -1.553
_refine_diff_density_rms 0.158
_refine_ls_extinction_method none
_refine_ls_goodness_of_fit_ref 1.014
_refine_ls_hydrogen_treatment mixed
_refine_ls_matrix_type full
_refine_ls_number_parameters 324
_refine_ls_number_reflns 5267
_refine_ls_number_restraints 0
_refine_ls_restrained_S_all 1.014
_refine_ls_R_factor_all 0.0849
_refine_ls_R_factor_gt 0.0700
_refine_ls_shift/su_max 0.001
_refine_ls_shift/su_mean 0.000
_refine_ls_structure_factor_coef Fsqd
_refine_ls_weighting_details 'calc w=1/[\s^2^(Fo^2^)+(0.1209P)^2^+0.0000P] where P=(Fo^2^+2Fc^2^)/3'
_refine_ls_weighting_scheme calc
_refine_ls_wR_factor_gt 0.1694
_refine_ls_wR_factor_ref 0.1757
_reflns_number_gt 4092
_reflns_number_total 5267
_reflns_threshold_expression >2sigma(I)
_cod_data_source_file c4ra13236j1.cif
_cod_data_source_block obbzr03
_cod_database_code 7218895

loop_
_symmetry_equiv_pos_as_xyz
'x, y, z'
'-x, y, -z+1/2'
'x+1/2, y+1/2, z'
'-x+1/2, y+1/2, -z+1/2'
'-x, -y, -z'
'x, -y, z-1/2'
'-x+1/2, -y+1/2, -z'
'x+1/2, -y+1/2, z-1/2'

loop_
_atom_site_label
_atom_site_type_symbol
_atom_site_fract_x
_atom_site_fract_y
_atom_site_fract_z
_atom_site_U_iso_or_equiv
_atom_site_adp_type
_atom_site_occupancy
_atom_site_symmetry_multiplicity
_atom_site_calc_flag
_atom_site_refinement_flags
_atom_site_disorder_assembly
_atom_site_disorder_group
Zr1 Zr 0.5000 0.72143(4) 0.7500 0.0139(2) Uani 0.9562(18) 2 d SP . 1
Zr2 Zr 0.4589(10) 0.7121(13) 0.7322(6) 0.0139(2) Uani 0.0219(9) 1 d P . 2
F1 F 0.45418(11) 1.1013(2) 0.63807(9) 0.0353(6) Uani 1 1 d . . .
O1 O 0.46254(12) 0.7429(2) 0.82646(9) 0.0202(5) Uani 1 1 d . . .
O2 O 0.42167(12) 0.6233(2) 0.72410(10) 0.0243(6) Uani 1 1 d . . .
N1 N 0.42193(14) 0.8901(3) 0.73889(11) 0.0184(6) Uani 1 1 d . . .
C1 C 0.41884(17) 0.8053(3) 0.85782(13) 0.0181(7) Uani 1 1 d . . .
C2 C 0.42431(18) 0.8007(3) 0.91528(14) 0.0216(8) Uani 1 1 d . . .
C3 C 0.37902(18) 0.8734(3) 0.94359(14) 0.0223(7) Uani 1 1 d . . .
H3A H 0.3824 0.8719 0.9815 0.027 Uiso 1 1 calc R . .
C4 C 0.32961(17) 0.9472(3) 0.91903(14) 0.0219(7) Uani 1 1 d . . .
C5 C 0.32393(17) 0.9465(3) 0.86246(14) 0.0209(7) Uani 1 1 d . . .
H5A H 0.2906 0.9939 0.8446 0.025 Uiso 1 1 calc R . .
C6 C 0.36774(16) 0.8755(3) 0.83167(13) 0.0183(7) Uani 1 1 d . . .
C7 C 0.35517(16) 0.8722(3) 0.77076(13) 0.0194(7) Uani 1 1 d . . .
H7A H 0.3343 0.7996 0.7607 0.023 Uiso 1 1 calc R . .
H7B H 0.3200 0.9300 0.7604 0.023 Uiso 1 1 calc R . .
C8 C 0.46123(16) 0.9923(3) 0.75843(13) 0.0199(7) Uani 1 1 d . . .
H8A H 0.4601 0.9958 0.7979 0.024 Uiso 1 1 calc R . .
H8B H 0.4369 1.0589 0.7438 0.024 Uiso 1 1 calc R . .
C9 C 0.40029(19) 0.8964(3) 0.67925(13) 0.0211(7) Uani 1 1 d . . .
C10 C 0.35232(18) 0.9932(3) 0.66145(13) 0.0224(8) Uani 1 1 d . . .
C11 C 0.27676(19) 0.9867(4) 0.66102(14) 0.0283(8) Uani 1 1 d . . .
H11A H 0.2549 0.9210 0.6731 0.034 Uiso 1 1 calc R . .
C12 C 0.2336(2) 1.0759(4) 0.64300(16) 0.0350(10) Uani 1 1 d . . .
H12A H 0.1834 1.0708 0.6445 0.042 Uiso 1 1 calc R . .
C13 C 0.2650(2) 1.1728(4) 0.62272(16) 0.0342(9) Uani 1 1 d . . .
H13A H 0.2360 1.2320 0.6098 0.041 Uiso 1 1 calc R . .
C14 C 0.3395(2) 1.1810(4) 0.62179(15) 0.0313(9) Uani 1 1 d . . .
H14A H 0.3613 1.2459 0.6086 0.038 Uiso 1 1 calc R . .
C15 C 0.38113(18) 1.0922(3) 0.64048(14) 0.0250(8) Uani 1 1 d . . .
C16 C 0.47539(19) 0.7164(3) 0.94554(14) 0.0233(8) Uani 1 1 d . . .
C17 C 0.55424(19) 0.7293(4) 0.92890(16) 0.0313(9) Uani 1 1 d . . .
H17A H 0.5568 0.7199 0.8902 0.047 Uiso 1 1 calc R . .
H17B H 0.5837 0.6731 0.9471 0.047 Uiso 1 1 calc R . .
H17C H 0.5716 0.8032 0.9390 0.047 Uiso 1 1 calc R . .
C18 C 0.4505(2) 0.5958(4) 0.93171(15) 0.0316(9) Uani 1 1 d . . .
H18A H 0.4519 0.5842 0.8930 0.047 Uiso 1 1 calc R . .
H18B H 0.4019 0.5850 0.9433 0.047 Uiso 1 1 calc R . .
H18C H 0.4822 0.5427 0.9501 0.047 Uiso 1 1 calc R . .
C19 C 0.4731(2) 0.7309(4) 1.00773(15) 0.0334(9) Uani 1 1 d . . .
H19A H 0.5053 0.6773 1.0253 0.050 Uiso 1 1 calc R . .
H19B H 0.4246 0.7184 1.0192 0.050 Uiso 1 1 calc R . .
H19C H 0.4881 0.8061 1.0175 0.050 Uiso 1 1 calc R . .
C20 C 0.27944(19) 1.0223(3) 0.95258(15) 0.0269(8) Uani 1 1 d . . .
C24 C 0.3701(2) 0.5405(4) 0.71413(18) 0.0374(10) Uani 1 1 d . . .
H24A H 0.3723 0.5174 0.6763 0.045 Uiso 1 1 calc R A 2
H24B H 0.3225 0.5729 0.7191 0.045 Uiso 1 1 calc R A 2
C25 C 0.37821(19) 0.4364(3) 0.74993(16) 0.0293(9) Uani 1 1 d . . .
C26 C 0.33632(19) 0.3419(4) 0.73746(18) 0.0336(9) Uani 1 1 d . . .
H26A H 0.3054 0.3426 0.7067 0.040 Uiso 1 1 calc R . .
C27 C 0.3399(2) 0.2459(4) 0.7704(2) 0.0399(11) Uani 1 1 d . . .
H27A H 0.3105 0.1839 0.7622 0.048 Uiso 1 1 calc R . .
C28 C 0.3872(3) 0.2436(4) 0.8152(2) 0.0428(11) Uani 1 1 d . . .
H28A H 0.3907 0.1793 0.8370 0.051 Uiso 1 1 calc R . .
C29 C 0.4293(3) 0.3372(4) 0.82755(17) 0.0412(10) Uani 1 1 d . . .
H29A H 0.4608 0.3358 0.8580 0.049 Uiso 1 1 calc R . .
C30 C 0.4254(2) 0.4332(4) 0.79521(16) 0.0343(9) Uani 1 1 d . . .
H30A H 0.4544 0.4954 0.8039 0.041 Uiso 1 1 calc R . .
C21 C 0.2628(3) 1.1344(4) 0.92447(19) 0.0530(13) Uani 1 1 d . . .
H21A H 0.3072 1.1751 0.9199 0.080 Uiso 1 1 calc R . .
H21B H 0.2312 1.1782 0.9464 0.080 Uiso 1 1 calc R . .
H21C H 0.2397 1.1206 0.8894 0.080 Uiso 1 1 calc R . .
C22 C 0.2071(3) 0.9599(5) 0.9581(3) 0.0643(17) Uani 1 1 d . . .
H22A H 0.1750 1.0051 0.9790 0.096 Uiso 1 1 calc R . .
H22B H 0.2156 0.8890 0.9763 0.096 Uiso 1 1 calc R . .
H22C H 0.1854 0.9464 0.9225 0.096 Uiso 1 1 calc R . .
C23 C 0.3120(3) 1.0459(6) 1.0085(2) 0.075(2) Uani 1 1 d . . .
H23A H 0.3572 1.0850 1.0053 0.112 Uiso 1 1 calc R . .
H23B H 0.3202 0.9759 1.0275 0.112 Uiso 1 1 calc R . .
H23C H 0.2792 1.0919 1.0285 0.112 Uiso 1 1 calc R . .
H9A H 0.3739(19) 0.827(4) 0.6709(15) 0.019(9) Uiso 1 1 d . . .
H9B H 0.439(2) 0.893(4) 0.6640(17) 0.028(11) Uiso 1 1 d . . .

loop_
_atom_site_aniso_label
_atom_site_aniso_U_11
_atom_site_aniso_U_22
_atom_site_aniso_U_33
_atom_site_aniso_U_23
_atom_site_aniso_U_13
_atom_site_aniso_U_12
Zr1 0.0135(4) 0.0157(3) 0.0128(3) 0.000 0.0039(2) 0.000
Zr2 0.0135(4) 0.0157(3) 0.0128(3) 0.000 0.0039(2) 0.000
F1 0.0298(11) 0.0383(14) 0.0383(13) 0.0125(11) 0.0096(9) -0.0011(10)
O1 0.0211(12) 0.0244(14) 0.0155(11) 0.0018(10) 0.0046(9) 0.0024(9)
O2 0.0256(12) 0.0255(15) 0.0220(12) -0.0028(11) 0.0038(10) -0.0071(10)
N1 0.0191(13) 0.0226(16) 0.0136(13) 0.0018(12) 0.0026(10) 0.0014(11)
C1 0.0182(16) 0.0189(18) 0.0178(16) -0.0015(13) 0.0091(13) -0.0036(12)
C2 0.0226(17) 0.023(2) 0.0196(17) 0.0025(14) 0.0033(13) -0.0028(13)
C3 0.0279(17) 0.023(2) 0.0160(16) 0.0006(14) 0.0057(13) -0.0038(14)
C4 0.0219(16) 0.0216(19) 0.0227(17) -0.0031(15) 0.0083(13) -0.0032(14)
C5 0.0189(16) 0.0201(18) 0.0240(17) -0.0011(14) 0.0046(13) -0.0011(13)
C6 0.0180(15) 0.0213(19) 0.0161(15) 0.0023(14) 0.0058(12) -0.0029(13)
C7 0.0187(16) 0.0236(19) 0.0164(16) 0.0035(14) 0.0053(13) 0.0015(13)
C8 0.0233(17) 0.0192(19) 0.0178(16) -0.0004(14) 0.0076(13) 0.0014(14)
C9 0.0219(17) 0.028(2) 0.0138(16) -0.0010(15) 0.0049(14) 0.0003(15)
C10 0.0265(17) 0.027(2) 0.0141(16) 0.0022(14) 0.0036(13) 0.0012(15)
C11 0.0285(18) 0.036(2) 0.0207(18) 0.0071(16) 0.0015(14) 0.0005(16)
C12 0.0265(19) 0.049(3) 0.029(2) 0.0123(19) 0.0050(15) 0.0049(18)
C13 0.038(2) 0.038(2) 0.0272(19) 0.0084(18) 0.0058(16) 0.0177(19)
C14 0.041(2) 0.032(2) 0.0211(18) 0.0071(17) 0.0094(16) 0.0039(17)
C15 0.0242(17) 0.031(2) 0.0208(17) 0.0032(16) 0.0057(14) 0.0018(15)
C16 0.0283(18) 0.026(2) 0.0162(16) 0.0024(15) 0.0043(13) 0.0022(15)
C17 0.0286(19) 0.040(2) 0.0253(19) 0.0099(18) 0.0011(15) 0.0040(17)
C18 0.043(2) 0.027(2) 0.0246(19) 0.0050(16) 0.0025(16) 0.0001(17)
C19 0.041(2) 0.040(2) 0.0191(18) 0.0048(17) 0.0005(16) 0.0062(18)
C20 0.0313(19) 0.025(2) 0.0253(19) -0.0052(16) 0.0096(15) 0.0026(15)
C24 0.040(2) 0.032(2) 0.039(2) 0.0037(19) -0.0093(18) -0.0132(18)
C25 0.0275(18) 0.030(2) 0.032(2) -0.0046(17) 0.0124(15) -0.0050(16)
C26 0.0276(19) 0.027(2) 0.047(2) -0.0125(19) 0.0134(17) -0.0013(16)
C27 0.032(2) 0.022(2) 0.067(3) -0.013(2) 0.016(2) 0.0009(16)
C28 0.056(3) 0.025(2) 0.049(3) 0.0079(19) 0.028(2) 0.0029(19)
C29 0.061(3) 0.034(3) 0.030(2) 0.0034(19) 0.0120(19) -0.001(2)
C30 0.048(2) 0.028(2) 0.027(2) 0.0014(17) 0.0081(17) -0.0098(18)
C21 0.080(3) 0.037(3) 0.044(3) 0.005(2) 0.037(2) 0.023(2)
C22 0.054(3) 0.043(3) 0.100(4) -0.023(3) 0.054(3) -0.009(2)
C23 0.087(4) 0.089(5) 0.046(3) -0.042(3) -0.014(3) 0.053(4)

loop_
_atom_type_symbol
_atom_type_description
_atom_type_scat_dispersion_real
_atom_type_scat_dispersion_imag
_atom_type_scat_source
C C 0.0033 0.0016 'International Tables Vol C Tables 4.2.6.8 and 6.1.1.4'
H H 0.0000 0.0000 'International Tables Vol C Tables 4.2.6.8 and 6.1.1.4'
N N 0.0061 0.0033 'International Tables Vol C Tables 4.2.6.8 and 6.1.1.4'
O O 0.0106 0.0060 'International Tables Vol C Tables 4.2.6.8 and 6.1.1.4'
F F 0.0171 0.0103 'International Tables Vol C Tables 4.2.6.8 and 6.1.1.4'
Zr Zr -2.9673 0.5597 'International Tables Vol C Tables 4.2.6.8 and 6.1.1.4'

loop_
_geom_angle_atom_site_label_1
_geom_angle_atom_site_label_2
_geom_angle_atom_site_label_3
_geom_angle
_geom_angle_site_symmetry_1
_geom_angle_site_symmetry_3
O2 Zr1 O2 106.57(15) . 2_656
O2 Zr1 O1 95.88(10) . .
O2 Zr1 O1 92.67(10) 2_656 .
O2 Zr1 O1 92.67(10) . 2_656
O2 Zr1 O1 95.88(10) 2_656 2_656
O1 Zr1 O1 165.68(14) . 2_656
O2 Zr1 N1 160.51(10) . 2_656
O2 Zr1 N1 91.34(10) 2_656 2_656
O1 Zr1 N1 90.77(9) . 2_656
O1 Zr1 N1 77.59(9) 2_656 2_656
O2 Zr1 N1 91.34(10) . .
O2 Zr1 N1 160.51(10) 2_656 .
O1 Zr1 N1 77.59(9) . .
O1 Zr1 N1 90.78(9) 2_656 .
N1 Zr1 N1 72.20(13) 2_656 .
O2 Zr2 Zr2 122.8(8) . 2_656
O2 Zr2 O1 114.8(9) . 2_656
Zr2 Zr2 O1 74.6(9) 2_656 2_656
O2 Zr2 N1 129.2(12) . .
Zr2 Zr2 N1 103.2(6) 2_656 .
O1 Zr2 N1 96.1(6) 2_656 .
O2 Zr2 O1 106.2(8) . .
Zr2 Zr2 O1 60.3(9) 2_656 .
O1 Zr2 O1 130.7(10) 2_656 .
N1 Zr2 O1 77.1(5) . .
O2 Zr2 O2 100.0(9) . 2_656
Zr2 Zr2 O2 23.9(4) 2_656 2_656
O1 Zr2 O2 76.2(6) 2_656 2_656
N1 Zr2 O2 127.0(8) . 2_656
O1 Zr2 O2 70.5(5) . 2_656
O2 Zr2 C24 5.7(4) . .
Zr2 Zr2 C24 127.9(5) 2_656 .
O1 Zr2 C24 117.2(7) 2_656 .
N1 Zr2 C24 123.5(8) . .
O1 Zr2 C24 106.3(5) . .
O2 Zr2 C24 105.4(5) 2_656 .
C1 O1 Zr1 145.1(2) . .
C1 O1 Zr2 156.9(5) . 2_656
Zr1 O1 Zr2 24.1(6) . 2_656
C1 O1 Zr2 130.6(5) . .
Zr1 O1 Zr2 21.5(5) . .
Zr2 O1 Zr2 45.1(10) 2_656 .
Zr2 O2 C24 169.2(8) . .
Zr2 O2 Zr1 20.0(8) . .
C24 O2 Zr1 168.9(2) . .
Zr2 O2 Zr2 33.4(10) . 2_656
C24 O2 Zr2 156.3(4) . 2_656
Zr1 O2 Zr2 13.4(4) . 2_656
C8 N1 C7 110.4(3) . .
C8 N1 C9 112.5(3) . .
C7 N1 C9 108.7(2) . .
C8 N1 Zr2 130.6(6) . .
C7 N1 Zr2 99.5(4) . .
C9 N1 Zr2 92.6(5) . .
C8 N1 Zr1 110.37(18) . .
C7 N1 Zr1 108.4(2) . .
C9 N1 Zr1 106.3(2) . .
Zr2 N1 Zr1 20.4(5) . .
O1 C1 C6 118.0(3) . .
O1 C1 C2 121.6(3) . .
C6 C1 C2 120.3(3) . .
C3 C2 C1 116.7(3) . .
C3 C2 C16 121.5(3) . .
C1 C2 C16 121.7(3) . .
C4 C3 C2 124.5(3) . .
C4 C3 H3A 117.7 . .
C2 C3 H3A 117.7 . .
C3 C4 C5 117.1(3) . .
C3 C4 C20 122.0(3) . .
C5 C4 C20 120.8(3) . .
C4 C5 C6 121.1(3) . .
C4 C5 H5A 119.4 . .
C6 C5 H5A 119.4 . .
C1 C6 C5 120.1(3) . .
C1 C6 C7 121.3(3) . .
C5 C6 C7 118.6(3) . .
N1 C7 C6 114.6(3) . .
N1 C7 H7A 108.6 . .
C6 C7 H7A 108.6 . .
N1 C7 H7B 108.6 . .
C6 C7 H7B 108.6 . .
H7A C7 H7B 107.6 . .
N1 C8 C8 111.7(2) . 2_656
N1 C8 H8A 109.3 . .
C8 C8 H8A 109.3 2_656 .
N1 C8 H8B 109.3 . .
C8 C8 H8B 109.3 2_656 .
H8A C8 H8B 107.9 . .
N1 C9 C10 117.0(3) . .
N1 C9 H9A 106(2) . .
C10 C9 H9A 107(2) . .
N1 C9 H9B 104(3) . .
C10 C9 H9B 115(3) . .
H9A C9 H9B 108(4) . .
C11 C10 C15 116.0(3) . .
C11 C10 C9 122.5(3) . .
C15 C10 C9 121.4(3) . .
C11 C10 H9B 140.3(13) . .
C15 C10 H9B 101.2(13) . .
C9 C10 H9B 22.1(13) . .
C12 C11 C10 121.5(4) . .
C12 C11 H11A 119.2 . .
C10 C11 H11A 119.2 . .
C13 C12 C11 120.1(4) . .
C13 C12 H12A 119.9 . .
C11 C12 H12A 119.9 . .
C14 C13 C12 119.6(4) . .
C14 C13 H13A 120.2 . .
C12 C13 H13A 120.2 . .
C15 C14 C13 119.1(4) . .
C15 C14 H14A 120.4 . .
C13 C14 H14A 120.4 . .
F1 C15 C14 118.0(3) . .
F1 C15 C10 118.4(3) . .
C14 C15 C10 123.5(3) . .
C17 C16 C18 108.2(3) . .
C17 C16 C19 108.3(3) . .
C18 C16 C19 107.7(3) . .
C17 C16 C2 112.1(3) . .
C18 C16 C2 108.8(3) . .
C19 C16 C2 111.5(3) . .
C16 C17 H17A 109.5 . .
C16 C17 H17B 109.5 . .
H17A C17 H17B 109.5 . .
C16 C17 H17C 109.5 . .
H17A C17 H17C 109.5 . .
H17B C17 H17C 109.5 . .
C16 C18 H18A 109.5 . .
C16 C18 H18B 109.5 . .
H18A C18 H18B 109.5 . .
C16 C18 H18C 109.5 . .
H18A C18 H18C 109.5 . .
H18B C18 H18C 109.5 . .
C16 C19 H19A 109.5 . .
C16 C19 H19B 109.5 . .
H19A C19 H19B 109.5 . .
C16 C19 H19C 109.5 . .
H19A C19 H19C 109.5 . .
H19B C19 H19C 109.5 . .
C23 C20 C21 108.6(4) . .
C23 C20 C22 109.1(4) . .
C21 C20 C22 107.4(4) . .
C23 C20 C4 111.6(3) . .
C21 C20 C4 112.0(3) . .
C22 C20 C4 108.1(3) . .
O2 C24 C25 114.9(3) . .
O2 C24 Zr2 5.2(4) . .
C25 C24 Zr2 118.8(4) . .
O2 C24 H24A 108.5 . .
C25 C24 H24A 108.5 . .
Zr2 C24 H24A 109.3 . .
O2 C24 H24B 108.5 . .
C25 C24 H24B 108.5 . .
Zr2 C24 H24B 103.6 . .
H24A C24 H24B 107.5 . .
C30 C25 C26 118.9(4) . .
C30 C25 C24 122.1(4) . .
C26 C25 C24 119.0(4) . .
C25 C26 C27 121.0(4) . .
C25 C26 H26A 119.5 . .
C27 C26 H26A 119.5 . .
C28 C27 C26 119.6(4) . .
C28 C27 H27A 120.2 . .
C26 C27 H27A 120.2 . .
C27 C28 C29 119.6(4) . .
C27 C28 H28A 120.2 . .
C29 C28 H28A 120.2 . .
C28 C29 C30 121.0(4) . .
C28 C29 H29A 119.5 . .
C30 C29 H29A 119.5 . .
C25 C30 C29 119.9(4) . .
C25 C30 H30A 120.0 . .
C29 C30 H30A 120.0 . .
C20 C21 H21A 109.5 . .
C20 C21 H21B 109.5 . .
H21A C21 H21B 109.5 . .
C20 C21 H21C 109.5 . .
H21A C21 H21C 109.5 . .
H21B C21 H21C 109.5 . .
C20 C22 H22A 109.5 . .
C20 C22 H22B 109.5 . .
H22A C22 H22B 109.5 . .
C20 C22 H22C 109.5 . .
H22A C22 H22C 109.5 . .
H22B C22 H22C 109.5 . .
C20 C23 H23A 109.5 . .
C20 C23 H23B 109.5 . .
H23A C23 H23B 109.5 . .
C20 C23 H23C 109.5 . .
H23A C23 H23C 109.5 . .
H23B C23 H23C 109.5 . .

loop_
_geom_bond_atom_site_label_1
_geom_bond_atom_site_label_2
_geom_bond_distance
_geom_bond_site_symmetry_2
Zr1 O2 1.942(2) .
Zr1 O2 1.942(2) 2_656
Zr1 O1 2.040(2) .
Zr1 O1 2.040(2) 2_656
Zr1 N1 2.471(3) 2_656
Zr1 N1 2.471(3) .
Zr2 O2 1.267(18) .
Zr2 Zr2 1.72(4) 2_656
Zr2 O1 2.111(15) 2_656
Zr2 N1 2.223(15) .
Zr2 O1 2.342(16) .
Zr2 O2 2.633(19) 2_656
Zr2 C24 2.636(19) .
F1 C15 1.355(4) .
O1 C1 1.354(4) .
O1 Zr2 2.111(15) 2_656
O2 C24 1.381(5) .
O2 Zr2 2.633(19) 2_656
N1 C8 1.481(4) .
N1 C7 1.498(4) .
N1 C9 1.505(4) .
C1 C6 1.395(5) .
C1 C2 1.411(5) .
C2 C3 1.401(5) .
C2 C16 1.544(5) .
C3 C4 1.385(5) .
C3 H3A 0.9300 .
C4 C5 1.389(5) .
C4 C20 1.543(5) .
C5 C6 1.406(5) .
C5 H5A 0.9300 .
C6 C7 1.505(4) .
C7 H7A 0.9700 .
C7 H7B 0.9700 .
C8 C8 1.504(6) 2_656
C8 H8A 0.9700 .
C8 H8B 0.9700 .
C9 C10 1.503(5) .
C9 H9A 0.97(4) .
C9 H9B 0.83(4) .
C10 C11 1.396(5) .
C10 C15 1.394(5) .
C10 H9B 2.00(4) .
C11 C12 1.386(6) .
C11 H11A 0.9300 .
C12 C13 1.386(6) .
C12 H12A 0.9300 .
C13 C14 1.380(6) .
C13 H13A 0.9300 .
C14 C15 1.370(5) .
C14 H14A 0.9300 .
C16 C17 1.533(5) .
C16 C18 1.534(6) .
C16 C19 1.538(5) .
C17 H17A 0.9600 .
C17 H17B 0.9600 .
C17 H17C 0.9600 .
C18 H18A 0.9600 .
C18 H18B 0.9600 .
C18 H18C 0.9600 .
C19 H19A 0.9600 .
C19 H19B 0.9600 .
C19 H19C 0.9600 .
C20 C23 1.505(6) .
C20 C21 1.522(6) .
C20 C22 1.536(6) .
C24 C25 1.518(6) .
C24 H24A 0.9700 .
C24 H24B 0.9700 .
C25 C30 1.386(5) .
C25 C26 1.387(5) .
C26 C27 1.395(7) .
C26 H26A 0.9300 .
C27 C28 1.379(7) .
C27 H27A 0.9300 .
C28 C29 1.381(6) .
C28 H28A 0.9300 .
C29 C30 1.387(6) .
C29 H29A 0.9300 .
C30 H30A 0.9300 .
C21 H21A 0.9600 .
C21 H21B 0.9600 .
C21 H21C 0.9600 .
C22 H22A 0.9600 .
C22 H22B 0.9600 .
C22 H22C 0.9600 .
C23 H23A 0.9600 .
C23 H23B 0.9600 .
C23 H23C 0.9600 .
